data_2228400
loop_
_publ_author_name
'Zha, Meiqin'
'Li, Xing'
'Bing, Yue'
'Luo, Zhengbing'

_publ_section_title
;
 Diaquabis{2-hydroxy-5-[(pyridin-2-yl)methylideneamino]benzoato-\k^2^<i>N</i>,<i>N</i>'}nickel(II)
 dihydrate
;
_journal_coeditor_code HY2372
_journal_issue 12
_journal_name_full 'Acta Crystallographica Section E'
_journal_page_first m1570
_journal_paper_doi 10.1107/S1600536810046118
_journal_volume 66
_journal_year 2010
_chemical_formula_iupac '[Ni (C13 H9 N2 O3)2 (H2 O)2], 2H2 O'
_chemical_formula_moiety 'C26 H22 N4 Ni O8, 2(H2 O)'
_chemical_formula_sum 'C26 H26 N4 Ni O10'
_chemical_formula_weight 613.22
_chemical_name_systematic
;
Diaquabis{2-hydroxy-5-[(pyridin-2-yl)methylideneamino]benzoato-
\k^2^<i>N</i>,<i>N</i>'}nickel(II) dihydrate
;
_space_group_IT_number 60
_symmetry_cell_setting orthorhombic
_symmetry_space_group_name_Hall '-P 2n 2ab'
_symmetry_space_group_name_H-M 'P b c n'
_atom_sites_solution_hydrogens geom
_atom_sites_solution_primary direct
_atom_sites_solution_secondary difmap
_audit_creation_method SHELXL-97
_cell_angle_alpha 90.00
_cell_angle_beta 90.00
_cell_angle_gamma 90.00
_cell_formula_units_Z 4
_cell_length_a 15.7628(6)
_cell_length_b 10.5672(3)
_cell_length_c 15.6178(6)
_cell_measurement_reflns_used 14975
_cell_measurement_temperature 173(2)
_cell_measurement_theta_max 25.00
_cell_measurement_theta_min 3.86
_cell_volume 2601.44(16)
_computing_cell_refinement 'SAINT (Bruker, 2007)'
_computing_data_collection 'APEX2 (Bruker, 2007)'
_computing_data_reduction 'SAINT (Bruker, 2007)'
_computing_molecular_graphics 'SHELXTL (Sheldrick, 2008)'
_computing_publication_material 'SHELXTL (Sheldrick, 2008)'
_computing_structure_refinement 'SHELXL97 (Sheldrick, 2008)'
_computing_structure_solution 'SHELXS97 (Sheldrick, 2008)'
_diffrn_ambient_temperature 173(2)
_diffrn_measured_fraction_theta_full 0.997
_diffrn_measured_fraction_theta_max 0.997
_diffrn_measurement_device_type 'Bruker APEXII CCD'
_diffrn_measurement_method '\f and \w'
_diffrn_radiation_monochromator graphite
_diffrn_radiation_source 'fine-focus sealed tube'
_diffrn_radiation_type MoK\a
_diffrn_radiation_wavelength 0.71073
_diffrn_reflns_av_R_equivalents 0.0443
_diffrn_reflns_av_sigmaI/netI 0.0359
_diffrn_reflns_limit_h_max 18
_diffrn_reflns_limit_h_min -18
_diffrn_reflns_limit_k_max 12
_diffrn_reflns_limit_k_min -12
_diffrn_reflns_limit_l_max 13
_diffrn_reflns_limit_l_min -18
_diffrn_reflns_number 14975
_diffrn_reflns_theta_full 25.00
_diffrn_reflns_theta_max 25.00
_diffrn_reflns_theta_min 3.86
_exptl_absorpt_coefficient_mu 0.813
_exptl_absorpt_correction_T_max 0.907
_exptl_absorpt_correction_T_min 0.725
_exptl_absorpt_correction_type multi-scan
_exptl_absorpt_process_details '(SADABS; Sheldrick, 1996)'
_exptl_crystal_colour red
_exptl_crystal_density_diffrn 1.566
_exptl_crystal_density_method 'not measured'
_exptl_crystal_description platelet
_exptl_crystal_F_000 1272
_exptl_crystal_size_max 0.41
_exptl_crystal_size_mid 0.34
_exptl_crystal_size_min 0.12
_refine_diff_density_max 0.195
_refine_diff_density_min -0.405
_refine_ls_extinction_method none
_refine_ls_goodness_of_fit_ref 0.888
_refine_ls_hydrogen_treatment mixed
_refine_ls_matrix_type full
_refine_ls_number_parameters 202
_refine_ls_number_reflns 2294
_refine_ls_number_restraints 4
_refine_ls_restrained_S_all 0.888
_refine_ls_R_factor_all 0.0467
_refine_ls_R_factor_gt 0.0300
_refine_ls_shift/su_max 0.000
_refine_ls_shift/su_mean 0.000
_refine_ls_structure_factor_coef Fsqd
_refine_ls_weighting_details 'calc w=1/[\s^2^(Fo^2^)+(0.0450P)^2^] where P=(Fo^2^+2Fc^2^)/3'
_refine_ls_weighting_scheme calc
_refine_ls_wR_factor_gt 0.0712
_refine_ls_wR_factor_ref 0.0736
_reflns_number_gt 1599
_reflns_number_total 2294
_reflns_threshold_expression I>2\s(I)
_cod_data_source_file hy2372.cif
_cod_data_source_block I
_cod_database_code 2228400
_cod_database_fobs_code 2228400

loop_
_symmetry_equiv_pos_as_xyz
'x, y, z'
'-x+1/2, -y+1/2, z+1/2'
'x+1/2, -y+1/2, -z'
'-x, y, -z+1/2'
'-x, -y, -z'
'x-1/2, y-1/2, -z-1/2'
'-x-1/2, y-1/2, z'
'x, -y, z-1/2'

loop_
_atom_site_type_symbol
_atom_site_label
_atom_site_fract_x
_atom_site_fract_y
_atom_site_fract_z
_atom_site_U_iso_or_equiv
_atom_site_adp_type
_atom_site_calc_flag
_atom_site_refinement_flags
_atom_site_occupancy
_atom_site_disorder_assembly
_atom_site_disorder_group
Ni Ni1 0.5000 0.40233(3) 0.2500 0.02879(13) Uani d S 1 . .
C C1 0.42670(16) -0.1813(2) 0.09408(16) 0.0418(6) Uani d . 1 . .
C C2 0.42072(13) -0.04024(19) 0.08275(14) 0.0314(5) Uani d . 1 . .
C C3 0.35591(14) 0.0140(2) 0.03319(15) 0.0371(6) Uani d . 1 . .
C C4 0.34858(15) 0.1436(2) 0.02799(15) 0.0422(6) Uani d . 1 . .
H H4A 0.3049 0.1798 -0.0061 0.051 Uiso calc R 1 . .
C C5 0.40373(14) 0.2213(2) 0.07156(14) 0.0376(5) Uani d . 1 . .
H H5A 0.3975 0.3106 0.0685 0.045 Uiso calc R 1 . .
C C6 0.47632(13) 0.03895(19) 0.12562(13) 0.0306(5) Uani d . 1 . .
H H6A 0.5204 0.0032 0.1593 0.037 Uiso calc R 1 . .
C C7 0.46889(13) 0.16841(18) 0.12030(13) 0.0281(5) Uani d . 1 . .
C C8 0.60516(14) 0.2224(2) 0.16257(13) 0.0340(5) Uani d . 1 . .
H H8A 0.6237 0.1479 0.1343 0.041 Uiso calc R 1 . .
C C9 0.66617(13) 0.3041(2) 0.20555(14) 0.0333(5) Uani d . 1 . .
C C10 0.75249(14) 0.2905(2) 0.19473(15) 0.0463(6) Uani d . 1 . .
H H10A 0.7747 0.2214 0.1629 0.056 Uiso calc R 1 . .
C C11 0.80586(17) 0.3784(3) 0.23054(17) 0.0543(7) Uani d . 1 . .
H H11A 0.8656 0.3711 0.2242 0.065 Uiso calc R 1 . .
C C12 0.77113(16) 0.4765(3) 0.27551(17) 0.0529(7) Uani d . 1 . .
H H12A 0.8067 0.5404 0.2989 0.064 Uiso calc R 1 . .
C C13 0.68392(16) 0.4830(2) 0.28702(16) 0.0445(6) Uani d . 1 . .
H H13A 0.6608 0.5500 0.3202 0.053 Uiso calc R 1 . .
N N1 0.52662(11) 0.25156(15) 0.16309(11) 0.0290(4) Uani d . 1 . .
N N2 0.63159(11) 0.39730(16) 0.25264(11) 0.0347(4) Uani d . 1 . .
O O1 0.37216(11) -0.24708(15) 0.05397(12) 0.0591(5) Uani d . 1 . .
O O2 0.48289(12) -0.22398(14) 0.14171(12) 0.0561(5) Uani d . 1 . .
O O3 0.29873(10) -0.06080(16) -0.00716(11) 0.0531(5) Uani d . 1 . .
H H3A 0.3095 -0.1370 0.0035 0.080 Uiso calc R 1 . .
O O4 0.50698(13) 0.53118(16) 0.15316(12) 0.0501(5) Uani d D 1 . .
O O5 0.62630(14) 0.48046(19) 0.02994(14) 0.0614(5) Uani d D 1 . .
H H4B 0.4935(15) 0.6066(17) 0.1536(18) 0.062(9) Uiso d D 1 . .
H H4C 0.5432(14) 0.522(2) 0.1140(13) 0.055(9) Uiso d D 1 . .
H H5C 0.618(2) 0.419(2) -0.0026(18) 0.084(11) Uiso d D 1 . .
H H5B 0.6754(14) 0.505(3) 0.024(2) 0.109(15) Uiso d D 1 . .

loop_
_atom_site_aniso_label
_atom_site_aniso_U_11
_atom_site_aniso_U_22
_atom_site_aniso_U_33
_atom_site_aniso_U_12
_atom_site_aniso_U_13
_atom_site_aniso_U_23
Ni1 0.0350(2) 0.0170(2) 0.0344(2) 0.000 0.00107(18) 0.000
C1 0.0476(16) 0.0267(13) 0.0512(15) -0.0005(11) 0.0112(13) -0.0075(12)
C2 0.0363(13) 0.0238(12) 0.0340(12) 0.0022(9) 0.0041(10) -0.0050(10)
C3 0.0412(14) 0.0343(14) 0.0359(12) 0.0005(10) 0.0030(11) -0.0131(10)
C4 0.0479(15) 0.0378(14) 0.0409(13) 0.0117(11) -0.0143(11) -0.0048(11)
C5 0.0493(14) 0.0233(12) 0.0402(13) 0.0051(10) -0.0040(11) -0.0003(10)
C6 0.0308(13) 0.0253(11) 0.0357(13) 0.0038(9) 0.0029(10) 0.0004(10)
C7 0.0325(12) 0.0212(11) 0.0306(12) 0.0003(9) 0.0036(10) -0.0048(9)
C8 0.0411(15) 0.0244(12) 0.0364(13) 0.0011(10) 0.0046(11) 0.0001(10)
C9 0.0329(13) 0.0308(13) 0.0362(13) -0.0016(9) -0.0001(11) 0.0065(11)
C10 0.0385(15) 0.0470(16) 0.0534(16) -0.0012(11) 0.0037(12) 0.0096(13)
C11 0.0358(14) 0.0617(19) 0.0654(19) -0.0079(13) -0.0070(13) 0.0216(15)
C12 0.0469(17) 0.0557(18) 0.0563(17) -0.0195(14) -0.0180(13) 0.0137(14)
C13 0.0522(16) 0.0393(15) 0.0419(14) -0.0103(12) -0.0117(12) 0.0048(12)
N1 0.0346(11) 0.0211(9) 0.0313(10) 0.0009(7) -0.0002(8) 0.0019(8)
N2 0.0387(10) 0.0290(10) 0.0365(10) -0.0064(8) -0.0045(9) 0.0039(9)
O1 0.0604(12) 0.0302(10) 0.0869(13) -0.0087(8) -0.0029(10) -0.0191(9)
O2 0.0731(13) 0.0220(9) 0.0731(12) 0.0054(8) -0.0089(10) 0.0025(9)
O3 0.0497(11) 0.0443(10) 0.0654(12) -0.0009(8) -0.0160(9) -0.0216(9)
O4 0.0730(13) 0.0260(10) 0.0512(11) 0.0140(9) 0.0232(10) 0.0116(8)
O5 0.0665(15) 0.0488(13) 0.0688(14) -0.0066(11) 0.0228(12) -0.0147(11)

loop_
_atom_type_symbol
_atom_type_description
_atom_type_scat_dispersion_real
_atom_type_scat_dispersion_imag
_atom_type_scat_source
C C 0.0033 0.0016 'International Tables Vol C Tables 4.2.6.8 and 6.1.1.4'
N N 0.0061 0.0033 'International Tables Vol C Tables 4.2.6.8 and 6.1.1.4'
Ni Ni 0.3393 1.1124 'International Tables Vol C Tables 4.2.6.8 and 6.1.1.4'
O O 0.0106 0.0060 'International Tables Vol C Tables 4.2.6.8 and 6.1.1.4'
H H 0.0000 0.0000 'International Tables Vol C Tables 4.2.6.8 and 6.1.1.4'

loop_
_geom_angle_atom_site_label_1
_geom_angle_atom_site_label_2
_geom_angle_atom_site_label_3
_geom_angle_site_symmetry_1
_geom_angle_site_symmetry_3
_geom_angle
_geom_angle_publ_flag
O4 Ni1 O4 4_655 . 96.16(11) ?
O4 Ni1 N2 4_655 . 93.23(8) ?
O4 Ni1 N2 . . 88.74(7) ?
O4 Ni1 N2 4_655 4_655 88.74(7) ?
O4 Ni1 N2 . 4_655 93.23(8) ?
N2 Ni1 N2 . 4_655 177.06(9) ?
O4 Ni1 N1 4_655 . 168.85(7) ?
O4 Ni1 N1 . . 90.93(7) ?
N2 Ni1 N1 . . 78.29(7) ?
N2 Ni1 N1 4_655 . 99.48(7) ?
O4 Ni1 N1 4_655 4_655 90.93(7) ?
O4 Ni1 N1 . 4_655 168.85(7) ?
N2 Ni1 N1 . 4_655 99.48(6) ?
N2 Ni1 N1 4_655 4_655 78.29(7) ?
N1 Ni1 N1 . 4_655 83.45(9) ?
O2 C1 O1 . . 125.4(2) ?
O2 C1 C2 . . 118.4(2) ?
O1 C1 C2 . . 116.2(2) ?
C6 C2 C3 . . 118.72(19) ?
C6 C2 C1 . . 120.2(2) ?
C3 C2 C1 . . 121.0(2) ?
O3 C3 C4 . . 119.8(2) ?
O3 C3 C2 . . 120.2(2) ?
C4 C3 C2 . . 120.0(2) ?
C5 C4 C3 . . 120.8(2) ?
C5 C4 H4A . . 119.6 ?
C3 C4 H4A . . 119.6 ?
C4 C5 C7 . . 119.7(2) ?
C4 C5 H5A . . 120.2 ?
C7 C5 H5A . . 120.2 ?
C7 C6 C2 . . 121.2(2) ?
C7 C6 H6A . . 119.4 ?
C2 C6 H6A . . 119.4 ?
C6 C7 C5 . . 119.61(19) ?
C6 C7 N1 . . 121.90(19) ?
C5 C7 N1 . . 118.48(18) ?
N1 C8 C9 . . 119.7(2) ?
N1 C8 H8A . . 120.2 ?
C9 C8 H8A . . 120.2 ?
N2 C9 C10 . . 122.9(2) ?
N2 C9 C8 . . 114.73(19) ?
C10 C9 C8 . . 122.3(2) ?
C11 C10 C9 . . 119.0(2) ?
C11 C10 H10A . . 120.5 ?
C9 C10 H10A . . 120.5 ?
C12 C11 C10 . . 118.5(2) ?
C12 C11 H11A . . 120.7 ?
C10 C11 H11A . . 120.7 ?
C11 C12 C13 . . 120.0(2) ?
C11 C12 H12A . . 120.0 ?
C13 C12 H12A . . 120.0 ?
N2 C13 C12 . . 121.7(2) ?
N2 C13 H13A . . 119.1 ?
C12 C13 H13A . . 119.1 ?
C8 N1 C7 . . 117.79(18) ?
C8 N1 Ni1 . . 112.01(14) ?
C7 N1 Ni1 . . 129.08(13) ?
C13 N2 C9 . . 117.7(2) ?
C13 N2 Ni1 . . 127.38(16) ?
C9 N2 Ni1 . . 114.39(14) ?
C3 O3 H3A . . 109.5 ?
Ni1 O4 H4B . . 129(2) ?
Ni1 O4 H4C . . 120.0(17) ?
H4B O4 H4C . . 107(3) ?
H5C O5 H5B . . 109(3) ?

loop_
_geom_bond_atom_site_label_1
_geom_bond_atom_site_label_2
_geom_bond_site_symmetry_2
_geom_bond_distance
_geom_bond_publ_flag
Ni1 O4 . 2.0380(17) ?
Ni1 N2 . 2.0754(18) ?
Ni1 N1 . 2.1347(17) ?
C1 O2 . 1.241(3) ?
C1 O1 . 1.271(3) ?
C1 C2 . 1.504(3) ?
C2 C6 . 1.384(3) ?
C2 C3 . 1.404(3) ?
C3 O3 . 1.354(3) ?
C3 C4 . 1.377(3) ?
C4 C5 . 1.376(3) ?
C4 H4A . 0.9500 ?
C5 C7 . 1.395(3) ?
C5 H5A . 0.9500 ?
C6 C7 . 1.376(3) ?
C6 H6A . 0.9500 ?
C7 N1 . 1.431(3) ?
C8 N1 . 1.276(3) ?
C8 C9 . 1.456(3) ?
C8 H8A . 0.9500 ?
C9 N2 . 1.345(3) ?
C9 C10 . 1.378(3) ?
C10 C11 . 1.372(3) ?
C10 H10A . 0.9500 ?
C11 C12 . 1.367(4) ?
C11 H11A . 0.9500 ?
C12 C13 . 1.388(3) ?
C12 H12A . 0.9500 ?
C13 N2 . 1.337(3) ?
C13 H13A . 0.9500 ?
O3 H3A . 0.8400 ?
O4 H4B . 0.825(16) ?
O4 H4C . 0.843(16) ?
O5 H5C . 0.837(17) ?
O5 H5B . 0.823(18) ?

loop_
_geom_hbond_atom_site_label_D
_geom_hbond_atom_site_label_H
_geom_hbond_atom_site_label_A
_geom_hbond_site_symmetry_A
_geom_hbond_distance_DH
_geom_hbond_distance_HA
_geom_hbond_distance_DA
_geom_hbond_angle_DHA
_geom_hbond_publ_flag
O3 H3A O1 . 0.84 1.72 2.475(2) 149 y
O4 H4B O2 1_565 0.825(16) 1.808(18) 2.621(2) 168(3) y
O4 H4C O5 . 0.843(16) 1.906(17) 2.744(3) 173(2) y
O5 H5B O3 3 0.823(18) 2.047(19) 2.870(3) 178(3) y
O5 H5C O1 5_655 0.837(17) 1.99(2) 2.793(3) 160(3) y
